data_2211630
loop_
_publ_author_name
'M. Periasamy'
'Sudha Soundirapandian'
'S. Athimoolam'
'A. Ponnusamy'
'S. Natarajan'

_publ_section_title
;
 4-<i>tert</i>-Butyl-1-(1-naphthyl)cyclohexene
;
_journal_coeditor_code SJ2168
_journal_issue 12
_journal_name_full 'Acta Crystallographica Section E'
_journal_page_first o5670
_journal_page_last o5672
_journal_paper_doi 10.1107/S1600536806048434
_journal_volume 62
_journal_year 2006
_chemical_formula_iupac 'C20 H24'
_chemical_formula_moiety 'C20 H24'
_chemical_formula_sum 'C20 H24'
_chemical_formula_weight 264.39
_chemical_name_common 4-tert-butyl-1-naphthylcyclohexene
_chemical_name_systematic
;
4-tert-butyl-1-(1-napthyl)cyclohexene
;
_space_group_IT_number 56
_symmetry_cell_setting orthorhombic
_symmetry_space_group_name_Hall '-P 2ab 2ac'
_symmetry_space_group_name_H-M 'P c c n'
_atom_sites_solution_hydrogens geom
_atom_sites_solution_primary direct
_atom_sites_solution_secondary difmap
_audit_creation_method SHELXTL/PC
_cell_angle_alpha 90.00
_cell_angle_beta 90.00
_cell_angle_gamma 90.00
_cell_formula_units_Z 8
_cell_length_a 23.8908(18)
_cell_length_b 16.1042(11)
_cell_length_c 8.4622(6)
_cell_measurement_reflns_used 25
_cell_measurement_temperature 293(2)
_cell_measurement_theta_max 12.62
_cell_measurement_theta_min 8.37
_cell_volume 3255.8(4)
_computing_cell_refinement 'CAD-4 EXPRESS'
_computing_data_collection 'CAD-4 EXPRESS (Enraf--Nonius, 1994)'
_computing_data_reduction 'XCAD4 (Harms & Wocadlo, 1995)'
_computing_molecular_graphics 'SHELXTL/PC and PLATON (Spek, 2003)'
_computing_publication_material SHELXTL/PC
_computing_structure_refinement SHELXTL/PC
_computing_structure_solution 'SHELXTL/PC (Bruker, 2000)'
_diffrn_ambient_temperature 293(2)
_diffrn_measured_fraction_theta_full 0.999
_diffrn_measured_fraction_theta_max 0.999
_diffrn_measurement_device_type 'Nonius MACH3 sealed-tube'
_diffrn_measurement_method \w-2\q
_diffrn_radiation_monochromator graphite
_diffrn_radiation_source 'fine-focus sealed tube'
_diffrn_radiation_type MoK\a
_diffrn_radiation_wavelength 0.71073
_diffrn_reflns_av_R_equivalents 0.0150
_diffrn_reflns_av_sigmaI/netI 0.0446
_diffrn_reflns_limit_h_max 28
_diffrn_reflns_limit_h_min -1
_diffrn_reflns_limit_k_max 19
_diffrn_reflns_limit_k_min 0
_diffrn_reflns_limit_l_max 10
_diffrn_reflns_limit_l_min 0
_diffrn_reflns_number 3000
_diffrn_reflns_theta_full 25.0
_diffrn_reflns_theta_max 24.96
_diffrn_reflns_theta_min 2.53
_diffrn_standards_decay_% 0
_diffrn_standards_interval_time 60
_diffrn_standards_number 3
_exptl_absorpt_coefficient_mu 0.060
_exptl_absorpt_correction_T_max 0.9898
_exptl_absorpt_correction_T_min 0.9720
_exptl_absorpt_correction_type psi-scan
_exptl_absorpt_process_details '(North <i>et al.</i>,  1968)'
_exptl_crystal_colour colourless
_exptl_crystal_density_diffrn 1.079
_exptl_crystal_density_method 'not measured'
_exptl_crystal_description block
_exptl_crystal_F_000 1152
_exptl_crystal_size_max 0.24
_exptl_crystal_size_mid 0.21
_exptl_crystal_size_min 0.17
_refine_diff_density_max 0.35
_refine_diff_density_min -0.15
_refine_ls_extinction_method none
_refine_ls_goodness_of_fit_ref 1.008
_refine_ls_hydrogen_treatment constr
_refine_ls_matrix_type full
_refine_ls_number_parameters 184
_refine_ls_number_reflns 2850
_refine_ls_number_restraints 0
_refine_ls_restrained_S_all 1.008
_refine_ls_R_factor_all 0.1659
_refine_ls_R_factor_gt 0.0631
_refine_ls_shift/su_max 0.000
_refine_ls_shift/su_mean 0.000
_refine_ls_structure_factor_coef Fsqd
_refine_ls_weighting_details 'calc w=1/[\s^2^(Fo^2^)+(0.1398P)^2^+0.6525P] where P=(Fo^2^+2Fc^2^)/3'
_refine_ls_weighting_scheme calc
_refine_ls_wR_factor_gt 0.1983
_refine_ls_wR_factor_ref 0.2591
_reflns_number_gt 1197
_reflns_number_total 2850
_reflns_threshold_expression I>2\s(I)
_cod_data_source_file sj2168.cif
_cod_data_source_block I
_cod_database_code 2211630
_cod_database_fobs_code 2211630

loop_
_symmetry_equiv_pos_as_xyz
'x, y, z'
'-x+1/2, -y+1/2, z'
'x+1/2, -y, -z+1/2'
'-x, y+1/2, -z+1/2'
'-x, -y, -z'
'x-1/2, y-1/2, -z'
'-x-1/2, y, z-1/2'
'x, -y-1/2, z-1/2'

loop_
_atom_site_type_symbol
_atom_site_label
_atom_site_fract_x
_atom_site_fract_y
_atom_site_fract_z
_atom_site_U_iso_or_equiv
_atom_site_adp_type
_atom_site_calc_flag
_atom_site_refinement_flags
_atom_site_occupancy
C C1A 0.6210(2) 0.2124(3) 0.4244(5) 0.1160(18) Uani d . 1
H H1A1 0.6129 0.2414 0.3279 0.174 Uiso calc R 1
H H1A2 0.6571 0.2289 0.4629 0.174 Uiso calc R 1
H H1A3 0.5930 0.2257 0.5019 0.174 Uiso calc R 1
C C1B 0.6681(2) 0.0948(4) 0.2872(5) 0.136(2) Uani d . 1
H H1B1 0.6651 0.1239 0.1886 0.204 Uiso calc R 1
H H1B2 0.6664 0.0360 0.2684 0.204 Uiso calc R 1
H H1B3 0.7032 0.1082 0.3365 0.204 Uiso calc R 1
C C1C 0.5647(3) 0.1005(4) 0.3074(6) 0.141(2) Uani d . 1
H H1C1 0.5651 0.0441 0.2709 0.211 Uiso calc R 1
H H1C2 0.5604 0.1373 0.2189 0.211 Uiso calc R 1
H H1C3 0.5340 0.1082 0.3791 0.211 Uiso calc R 1
C C1 0.62077(19) 0.1201(2) 0.3940(4) 0.0788(12) Uani d . 1
C C2 0.62171(17) 0.0715(2) 0.5523(4) 0.0712(11) Uani d . 1
H H2 0.5898 0.0934 0.6118 0.085 Uiso calc R 1
C C3 0.67108(18) 0.0875(3) 0.6563(5) 0.0880(13) Uani d . 1
H H3A 0.7044 0.0662 0.6048 0.106 Uiso calc R 1
H H3B 0.6757 0.1470 0.6685 0.106 Uiso calc R 1
C C4 0.66633(17) 0.0490(2) 0.8160(4) 0.0743(11) Uani d . 1
H H4A 0.7033 0.0476 0.8634 0.089 Uiso calc R 1
H H4B 0.6430 0.0844 0.8813 0.089 Uiso calc R 1
C C5 0.64334(14) -0.0344(2) 0.8193(4) 0.0616(10) Uani d . 1
C C6 0.61768(18) -0.0663(2) 0.6903(4) 0.0808(12) Uani d . 1
H H6 0.6037 -0.1202 0.6956 0.097 Uiso calc R 1
C C7 0.6108(2) -0.0192(2) 0.5406(5) 0.0946(15) Uani d . 1
H H7A 0.5729 -0.0273 0.5028 0.114 Uiso calc R 1
H H7B 0.6359 -0.0425 0.4623 0.114 Uiso calc R 1
C C8 0.65285(15) -0.0849(2) 0.9652(4) 0.0604(9) Uani d . 1
C C9 0.70605(16) -0.1011(2) 1.0144(4) 0.0741(11) Uani d . 1
H H9 0.7358 -0.0794 0.9570 0.089 Uiso calc R 1
C C10 0.71750(19) -0.1494(2) 1.1479(5) 0.0823(12) Uani d . 1
H H10 0.7544 -0.1591 1.1773 0.099 Uiso calc R 1
C C11 0.6754(2) -0.1819(2) 1.2346(5) 0.0831(12) Uani d . 1
H H11 0.6836 -0.2147 1.3221 0.100 Uiso calc R 1
C C12 0.61841(16) -0.1663(2) 1.1925(4) 0.0644(10) Uani d . 1
C C13 0.5742(2) -0.1978(2) 1.2821(5) 0.0850(13) Uani d . 1
H H13 0.5816 -0.2311 1.3694 0.102 Uiso calc R 1
C C14 0.5213(2) -0.1803(3) 1.2433(6) 0.0962(14) Uani d . 1
H H14 0.4923 -0.2016 1.3046 0.115 Uiso calc R 1
C C15 0.50850(17) -0.1305(3) 1.1119(5) 0.0850(12) Uani d . 1
H H15 0.4713 -0.1191 1.0873 0.102 Uiso calc R 1
C C16 0.54985(17) -0.0990(2) 1.0215(5) 0.0716(10) Uani d . 1
H H16 0.5411 -0.0656 0.9354 0.086 Uiso calc R 1
C C17 0.60760(14) -0.11697(19) 1.0574(4) 0.0568(9) Uani d . 1

loop_
_atom_site_aniso_label
_atom_site_aniso_U_11
_atom_site_aniso_U_22
_atom_site_aniso_U_33
_atom_site_aniso_U_12
_atom_site_aniso_U_13
_atom_site_aniso_U_23
C1A 0.179(5) 0.095(3) 0.074(3) 0.020(3) -0.002(3) 0.016(3)
C1B 0.163(5) 0.169(6) 0.077(3) 0.055(4) 0.049(3) 0.034(3)
C1C 0.176(6) 0.134(5) 0.112(4) 0.003(4) -0.075(4) 0.023(3)
C1 0.120(3) 0.070(2) 0.047(2) 0.012(2) -0.005(2) -0.0009(18)
C2 0.095(3) 0.070(2) 0.049(2) 0.004(2) -0.0105(19) -0.0020(17)
C3 0.097(3) 0.090(3) 0.077(3) -0.016(2) -0.020(2) 0.017(2)
C4 0.085(3) 0.081(3) 0.057(2) -0.005(2) -0.0141(19) 0.0013(19)
C5 0.066(2) 0.065(2) 0.054(2) 0.0004(17) -0.0042(18) -0.0020(18)
C6 0.115(3) 0.062(2) 0.065(2) -0.012(2) -0.022(2) 0.0023(19)
C7 0.136(4) 0.077(3) 0.072(3) -0.019(3) -0.034(3) 0.001(2)
C8 0.071(2) 0.057(2) 0.053(2) 0.0046(17) -0.0069(19) -0.0063(17)
C9 0.067(2) 0.084(3) 0.071(2) 0.0146(19) -0.012(2) -0.005(2)
C10 0.081(3) 0.088(3) 0.077(3) 0.025(2) -0.022(2) -0.003(2)
C11 0.112(4) 0.066(3) 0.071(3) 0.018(2) -0.018(3) 0.001(2)
C12 0.087(3) 0.0468(19) 0.059(2) 0.0069(18) -0.004(2) -0.0058(16)
C13 0.117(4) 0.064(3) 0.073(3) 0.000(3) 0.012(3) 0.005(2)
C14 0.099(4) 0.088(3) 0.101(4) -0.016(3) 0.019(3) 0.002(3)
C15 0.069(3) 0.089(3) 0.097(3) -0.012(2) 0.005(2) 0.000(3)
C16 0.076(3) 0.065(2) 0.074(2) -0.0013(19) -0.007(2) -0.0032(19)
C17 0.071(2) 0.0452(17) 0.055(2) 0.0008(15) -0.0070(17) -0.0083(15)

loop_
_atom_type_symbol
_atom_type_description
_atom_type_scat_dispersion_real
_atom_type_scat_dispersion_imag
_atom_type_scat_source
C C 0.0033 0.0016 'International Tables Vol C Tables 4.2.6.8 and 6.1.1.4'
H H 0.0000 0.0000 'International Tables Vol C Tables 4.2.6.8 and 6.1.1.4'

loop_
_geom_angle_atom_site_label_1
_geom_angle_atom_site_label_2
_geom_angle_atom_site_label_3
_geom_angle
C1 C1A H1A1 109.5
C1 C1A H1A2 109.5
H1A1 C1A H1A2 109.5
C1 C1A H1A3 109.5
H1A1 C1A H1A3 109.5
H1A2 C1A H1A3 109.5
C1 C1B H1B1 109.5
C1 C1B H1B2 109.5
H1B1 C1B H1B2 109.5
C1 C1B H1B3 109.5
H1B1 C1B H1B3 109.5
H1B2 C1B H1B3 109.5
C1 C1C H1C1 109.5
C1 C1C H1C2 109.5
H1C1 C1C H1C2 109.5
C1 C1C H1C3 109.5
H1C1 C1C H1C3 109.5
H1C2 C1C H1C3 109.5
C1B C1 C1A 111.5(4)
C1B C1 C2 111.8(3)
C1A C1 C2 110.4(3)
C1B C1 C1C 108.0(4)
C1A C1 C1C 106.3(4)
C2 C1 C1C 108.5(4)
C7 C2 C3 110.2(3)
C7 C2 C1 115.8(3)
C3 C2 C1 115.7(3)
C7 C2 H2 104.5
C3 C2 H2 104.5
C1 C2 H2 104.5
C4 C3 C2 113.7(3)
C4 C3 H3A 108.8
C2 C3 H3A 108.8
C4 C3 H3B 108.8
C2 C3 H3B 108.8
H3A C3 H3B 107.7
C5 C4 C3 115.6(3)
C5 C4 H4A 108.4
C3 C4 H4A 108.4
C5 C4 H4B 108.4
C3 C4 H4B 108.4
H4A C4 H4B 107.5
C6 C5 C4 120.4(3)
C6 C5 C8 121.9(3)
C4 C5 C8 117.5(3)
C5 C6 C7 123.0(3)
C5 C6 H6 118.5
C7 C6 H6 118.5
C6 C7 C2 115.2(3)
C6 C7 H7A 108.5
C2 C7 H7A 108.5
C6 C7 H7B 108.5
C2 C7 H7B 108.5
H7A C7 H7B 107.5
C9 C8 C17 118.0(3)
C9 C8 C5 119.9(3)
C17 C8 C5 122.1(3)
C8 C9 C10 122.4(4)
C8 C9 H9 118.8
C10 C9 H9 118.8
C11 C10 C9 120.6(4)
C11 C10 H10 119.7
C9 C10 H10 119.7
C10 C11 C12 120.3(4)
C10 C11 H11 119.8
C12 C11 H11 119.8
C13 C12 C17 120.3(4)
C13 C12 C11 121.4(4)
C17 C12 C11 118.3(4)
C14 C13 C12 120.4(4)
C14 C13 H13 119.8
C12 C13 H13 119.8
C13 C14 C15 121.4(4)
C13 C14 H14 119.3
C15 C14 H14 119.3
C16 C15 C14 120.3(4)
C16 C15 H15 119.9
C14 C15 H15 119.9
C15 C16 C17 120.4(4)
C15 C16 H16 119.8
C17 C16 H16 119.8
C12 C17 C8 120.3(3)
C12 C17 C16 117.2(3)
C8 C17 C16 122.4(3)

loop_
_geom_bond_atom_site_label_1
_geom_bond_atom_site_label_2
_geom_bond_distance
C1A C1 1.509(6)
C1A H1A1 0.9600
C1A H1A2 0.9600
C1A H1A3 0.9600
C1B C1 1.505(6)
C1B H1B1 0.9600
C1B H1B2 0.9600
C1B H1B3 0.9600
C1C C1 1.560(6)
C1C H1C1 0.9600
C1C H1C2 0.9600
C1C H1C3 0.9600
C1 C2 1.551(5)
C2 C7 1.488(5)
C2 C3 1.494(5)
C2 H2 0.9800
C3 C4 1.491(5)
C3 H3A 0.9700
C3 H3B 0.9700
C4 C5 1.451(5)
C4 H4A 0.9700
C4 H4B 0.9700
C5 C6 1.353(5)
C5 C8 1.496(5)
C6 C7 1.485(5)
C6 H6 0.9300
C7 H7A 0.9700
C7 H7B 0.9700
C8 C9 1.363(5)
C8 C17 1.430(5)
C9 C10 1.398(5)
C9 H9 0.9300
C10 C11 1.350(6)
C10 H10 0.9300
C11 C12 1.431(5)
C11 H11 0.9300
C12 C13 1.395(5)
C12 C17 1.416(5)
C13 C14 1.336(6)
C13 H13 0.9300
C14 C15 1.405(6)
C14 H14 0.9300
C15 C16 1.349(5)
C15 H15 0.9300
C16 C17 1.442(5)
C16 H16 0.9300

loop_
_geom_torsion_atom_site_label_1
_geom_torsion_atom_site_label_2
_geom_torsion_atom_site_label_3
_geom_torsion_atom_site_label_4
_geom_torsion
_geom_torsion_publ_flag
C1B C1 C2 C7 -66.3(5) ?
C1A C1 C2 C7 168.9(4) ?
C1C C1 C2 C7 52.7(5) ?
C1B C1 C2 C3 64.9(5) ?
C1A C1 C2 C3 -59.9(5) ?
C1C C1 C2 C3 -176.1(4) ?
C7 C2 C3 C4 -54.3(5) y
C1 C2 C3 C4 171.9(3) ?
C2 C3 C4 C5 41.4(5) ?
C3 C4 C5 C6 -13.1(5) ?
C3 C4 C5 C8 162.5(3) ?
C4 C5 C6 C7 -0.7(6) ?
C8 C5 C6 C7 -176.2(4) ?
C5 C6 C7 C2 -13.8(6) ?
C3 C2 C7 C6 40.1(5) y
C1 C2 C7 C6 173.9(4) ?
C6 C5 C8 C9 116.9(4) ?
C4 C5 C8 C9 -58.7(4) ?
C6 C5 C8 C17 -63.5(5) y
C4 C5 C8 C17 120.9(4) ?
C17 C8 C9 C10 1.7(5) ?
C5 C8 C9 C10 -178.6(3) ?
C8 C9 C10 C11 -0.2(6) ?
C9 C10 C11 C12 -1.1(6) ?
C10 C11 C12 C13 -178.6(4) ?
C10 C11 C12 C17 0.8(5) ?
C17 C12 C13 C14 -1.4(6) ?
C11 C12 C13 C14 178.0(4) ?
C12 C13 C14 C15 0.3(7) ?
C13 C14 C15 C16 0.1(7) ?
C14 C15 C16 C17 0.7(6) ?
C13 C12 C17 C8 -179.8(3) ?
C11 C12 C17 C8 0.8(5) ?
C13 C12 C17 C16 2.1(5) ?
C11 C12 C17 C16 -177.3(3) ?
C9 C8 C17 C12 -2.0(4) ?
C5 C8 C17 C12 178.4(3) ?
C9 C8 C17 C16 176.0(3) ?
C5 C8 C17 C16 -3.6(5) ?
C15 C16 C17 C12 -1.8(5) ?
C15 C16 C17 C8 -179.8(3) ?
